data_4514032
loop_
_publ_author_name
'Wang, Yuanze'
'Patil, Pravin'
'Kurpiewska, Katarzyna'
'Kalinowska-Tluscik, Justyna'
'D\"omling, Alexander'

_publ_section_title
;
 Two Cycles with One Catch: Hydrazine in Ugi 4-CR and Its
 Postcyclizations.
;
_journal_issue 3
_journal_name_full 'ACS combinatorial science'
_journal_page_first 193
_journal_page_last 198
_journal_paper_doi 10.1021/acscombsci.7b00009
_journal_volume 19
_journal_year 2017
_chemical_formula_moiety 'C26 H32 N12 O2'
_chemical_formula_sum 'C26 H32 N12 O2'
_chemical_formula_weight 544.63
_space_group_IT_number 15
_symmetry_cell_setting monoclinic
_symmetry_Int_Tables_number 15
_symmetry_space_group_name_Hall '-I 2ya'
_symmetry_space_group_name_H-M 'I 1 2/a 1'
_atom_sites_solution_hydrogens mixed
_audit_creation_date 2016-09-20T16:36:17-00:00
_audit_creation_method 'WinGX routine CIF_UPDATE'
_cell_angle_alpha 90
_cell_angle_beta 91.397(4)
_cell_angle_gamma 90
_cell_formula_units_Z 4
_cell_length_a 14.3819(6)
_cell_length_b 8.1017(3)
_cell_length_c 23.2784(9)
_cell_measurement_reflns_used 5840
_cell_measurement_temperature 130(2)
_cell_measurement_theta_max 28.294
_cell_measurement_theta_min 3.868
_cell_volume 2711.54(18)
_computing_cell_refinement 'CrysAlisPro 1.171.38.41r (Rigaku OD, 2015)'
_computing_data_collection 'CrysAlisPro 1.171.38.41r (Rigaku OD, 2015)'
_computing_data_reduction 'CrysAlisPro 1.171.38.41r (Rigaku OD, 2015)'
_computing_structure_refinement 'SHELXL-2014/6 (Sheldrick, 2014)'
_diffrn_ambient_environment N~2~
_diffrn_ambient_temperature 130(2)
_diffrn_detector 'CCD plate'
_diffrn_detector_area_resol_mean 10.3756
_diffrn_detector_type Atlas
_diffrn_measured_fraction_theta_full 0.999
_diffrn_measured_fraction_theta_max 0.926
_diffrn_measurement_device 'four-circle diffractometer'
_diffrn_measurement_device_type 'SuperNova, Dual, Cu at zero, Atlas'
_diffrn_measurement_method '\w scans'
_diffrn_orient_matrix_type 'CrysAlisPro convention (1999,Acta A55,543-557)'
_diffrn_orient_matrix_UB_11 -0.0431976
_diffrn_orient_matrix_UB_12 -0.0412497
_diffrn_orient_matrix_UB_13 0.0024618
_diffrn_orient_matrix_UB_21 -0.0065612
_diffrn_orient_matrix_UB_22 0.0386267
_diffrn_orient_matrix_UB_23 0.0269698
_diffrn_orient_matrix_UB_31 -0.022832
_diffrn_orient_matrix_UB_32 0.0668999
_diffrn_orient_matrix_UB_33 -0.0140113
_diffrn_radiation_monochromator mirror
_diffrn_radiation_probe x-ray
_diffrn_radiation_type MoK\a
_diffrn_radiation_wavelength 0.71073
_diffrn_reflns_av_R_equivalents 0.0289
_diffrn_reflns_av_unetI/netI 0.0368
_diffrn_reflns_Laue_measured_fraction_full 0.999
_diffrn_reflns_Laue_measured_fraction_max 0.926
_diffrn_reflns_limit_h_max 15
_diffrn_reflns_limit_h_min -18
_diffrn_reflns_limit_k_max 10
_diffrn_reflns_limit_k_min -10
_diffrn_reflns_limit_l_max 29
_diffrn_reflns_limit_l_min -30
_diffrn_reflns_number 11596
_diffrn_reflns_point_group_measured_fraction_full 0.999
_diffrn_reflns_point_group_measured_fraction_max 0.926
_diffrn_reflns_theta_full 25.242
_diffrn_reflns_theta_max 28.528
_diffrn_reflns_theta_min 2.886
_diffrn_source 'micro-focus sealed X-ray tube'
_diffrn_source_type 'SuperNova (Mo) X-ray Source'
_exptl_absorpt_coefficient_mu 0.091
_exptl_absorpt_correction_T_max 1
_exptl_absorpt_correction_T_min 0.588
_exptl_absorpt_correction_type multi-scan
_exptl_absorpt_process_details
;
        CrysAlisPro 1.171.38.41r (Rigaku Oxford Diffraction, 2015)
        Empirical absorption correction using spherical harmonics,
 implemented in SCALE3 ABSPACK scaling algorithm.
;
_exptl_crystal_colour white
_exptl_crystal_density_diffrn 1.334
_exptl_crystal_description prism
_exptl_crystal_F_000 1152
_exptl_crystal_size_max 0.6
_exptl_crystal_size_mid 0.6
_exptl_crystal_size_min 0.3
_refine_diff_density_max 0.347
_refine_diff_density_min -0.208
_refine_diff_density_rms 0.043
_refine_ls_extinction_coef 0.0118(6)
_refine_ls_extinction_expression Fc^*^=kFc[1+0.001xFc^2^\l^3^/sin(2\q)]^-1/4^
_refine_ls_extinction_method SHELXL
_refine_ls_goodness_of_fit_ref 1.047
_refine_ls_hydrogen_treatment mixed
_refine_ls_matrix_type full
_refine_ls_number_parameters 192
_refine_ls_number_reflns 3188
_refine_ls_number_restraints 0
_refine_ls_restrained_S_all 1.047
_refine_ls_R_factor_all 0.045
_refine_ls_R_factor_gt 0.0365
_refine_ls_shift/su_max 0.001
_refine_ls_shift/su_mean 0
_refine_ls_structure_factor_coef Fsqd
_refine_ls_weighting_details 'w=1/[\s^2^(Fo^2^)+(0.0391P)^2^+1.8193P] where P=(Fo^2^+2Fc^2^)/3'
_refine_ls_weighting_scheme calc
_refine_ls_wR_factor_gt 0.0876
_refine_ls_wR_factor_ref 0.0945
_reflns_Friedel_coverage 0
_reflns_number_gt 2718
_reflns_number_total 3188
_reflns_threshold_expression 'I > 2\s(I)'
_cod_data_source_file co7b00009_si_004.cif
_cod_data_source_block yz118_1
_cod_depositor_comments 'Adding full bibliography for 4514032--4514036.cif.'
_cod_original_sg_symbol_H-M 'I 2/a'
_cod_database_code 4514032
_shelx_estimated_absorpt_t_min 0.947
_shelx_estimated_absorpt_t_max 0.973

loop_
_symmetry_equiv_pos_as_xyz
'x, y, z'
'-x+1/2, y, -z'
'x+1/2, y+1/2, z+1/2'
'-x+1, y+1/2, -z+1/2'
'-x, -y, -z'
'x-1/2, -y, z'
'-x+1/2, -y+1/2, -z+1/2'
'x, -y+1/2, z+1/2'

loop_
_atom_site_label
_atom_site_type_symbol
_atom_site_fract_x
_atom_site_fract_y
_atom_site_fract_z
_atom_site_U_iso_or_equiv
_atom_site_adp_type
_atom_site_occupancy
_atom_site_site_symmetry_order
_atom_site_calc_flag
_atom_site_refinement_flags_posn
_atom_site_refinement_flags_adp
O12 O -0.02195(5) 0.13618(10) 0.77933(3) 0.02056(19) Uani 1 1 d . .
N1 N 0.20205(6) 0.29483(11) 0.81806(4) 0.0167(2) Uani 1 1 d . .
N10 N 0.05179(7) -0.13902(11) 0.82762(5) 0.0209(2) Uani 1 1 d . .
N2 N 0.26504(7) 0.41860(12) 0.81403(4) 0.0230(2) Uani 1 1 d . .
N3 N 0.34353(7) 0.35706(13) 0.83233(5) 0.0258(2) Uani 1 1 d . .
C5 C 0.24471(7) 0.16126(13) 0.83897(4) 0.0161(2) Uani 1 1 d . .
N9 N 0.10112(6) 0.01263(11) 0.82373(4) 0.0163(2) Uani 1 1 d . .
C7 C 0.24944(8) -0.13628(14) 0.81832(5) 0.0223(3) Uani 1 1 d . .
H7A H 0.2217 -0.2435 0.8272 0.033 Uiso 1 1 calc R U
H7B H 0.3147 -0.1354 0.8314 0.033 Uiso 1 1 calc R U
H7C H 0.2458 -0.1176 0.7767 0.033 Uiso 1 1 calc R U
C6 C 0.19644(7) 0.00067(13) 0.84898(4) 0.0158(2) Uani 1 1 d . .
C13 C 0.10417(7) 0.31323(13) 0.80174(5) 0.0168(2) Uani 1 1 d . .
H13 H 0.1004 0.3609 0.7621 0.02 Uiso 1 1 calc R U
N4 N 0.33347(7) 0.19562(12) 0.84831(4) 0.0225(2) Uani 1 1 d . .
C11 C 0.05738(7) 0.14437(13) 0.80014(4) 0.0155(2) Uani 1 1 d . .
C20 C -0.01918(9) 0.26616(17) 0.92076(5) 0.0281(3) Uani 1 1 d . .
H20 H -0.0658 0.2328 0.8936 0.034 Uiso 1 1 calc R U
C14 C 0.05419(8) 0.43199(13) 0.84244(5) 0.0203(2) Uani 1 1 d . .
H14A H 0.086 0.5403 0.8419 0.024 Uiso 1 1 calc R U
H14B H -0.0104 0.4488 0.8279 0.024 Uiso 1 1 calc R U
C15 C 0.05146(8) 0.37149(14) 0.90372(5) 0.0211(3) Uani 1 1 d . .
C16 C 0.11846(9) 0.41858(16) 0.94455(6) 0.0297(3) Uani 1 1 d . .
H16 H 0.1674 0.4903 0.9339 0.036 Uiso 1 1 calc R U
C17 C 0.11471(11) 0.36185(19) 1.00085(6) 0.0380(3) Uani 1 1 d . .
H17 H 0.1609 0.3954 1.0283 0.046 Uiso 1 1 calc R U
C19 C -0.02233(10) 0.20925(19) 0.97686(6) 0.0367(3) Uani 1 1 d . .
H19 H -0.0707 0.1367 0.9877 0.044 Uiso 1 1 calc R U
C8 C 0.19266(8) -0.03273(15) 0.91371(5) 0.0234(3) Uani 1 1 d . .
H8A H 0.1591 0.0571 0.9323 0.035 Uiso 1 1 calc R U
H8B H 0.2561 -0.0393 0.9299 0.035 Uiso 1 1 calc R U
H8C H 0.1604 -0.1374 0.9202 0.035 Uiso 1 1 calc R U
C18 C 0.04457(11) 0.2576(2) 1.01698(6) 0.0387(4) Uani 1 1 d . .
H18 H 0.0421 0.219 1.0555 0.046 Uiso 1 1 calc R U
H10 H 0.0501(10) -0.1861(19) 0.7906(7) 0.033(4) Uiso 1 1 d . .
H9 H -0.0073(11) -0.1127(18) 0.8367(6) 0.029(4) Uiso 1 1 d . .

loop_
_atom_site_aniso_label
_atom_site_aniso_U_11
_atom_site_aniso_U_22
_atom_site_aniso_U_33
_atom_site_aniso_U_23
_atom_site_aniso_U_13
_atom_site_aniso_U_12
O12 0.0168(4) 0.0229(4) 0.0218(4) 0.0011(3) -0.0031(3) -0.0006(3)
N1 0.0163(5) 0.0151(4) 0.0188(4) 0.0004(3) 0.0019(3) -0.0020(3)
N10 0.0207(5) 0.0145(5) 0.0273(5) 0.0012(4) -0.0018(4) -0.0054(4)
N2 0.0213(5) 0.0205(5) 0.0273(5) -0.0005(4) 0.0035(4) -0.0061(4)
N3 0.0200(5) 0.0249(5) 0.0327(6) -0.0026(4) 0.0024(4) -0.0048(4)
C5 0.0152(5) 0.0181(5) 0.0151(5) -0.0025(4) 0.0018(4) 0.0013(4)
N9 0.0149(4) 0.0136(4) 0.0204(5) 0.0006(3) -0.0014(3) -0.0021(3)
C7 0.0225(6) 0.0168(5) 0.0276(6) -0.0017(4) 0.0026(5) 0.0037(4)
C6 0.0148(5) 0.0159(5) 0.0167(5) 0.0003(4) -0.0013(4) 0.0003(4)
C13 0.0160(5) 0.0158(5) 0.0185(5) 0.0022(4) -0.0006(4) 0.0003(4)
N4 0.0173(5) 0.0231(5) 0.0272(5) -0.0035(4) 0.0011(4) -0.0017(4)
C11 0.0157(5) 0.0171(5) 0.0138(5) -0.0005(4) 0.0018(4) 0.0005(4)
C20 0.0252(6) 0.0362(7) 0.0230(6) -0.0052(5) 0.0032(5) -0.0022(5)
C14 0.0212(6) 0.0150(5) 0.0247(6) -0.0007(4) 0.0001(4) 0.0035(4)
C15 0.0220(6) 0.0191(5) 0.0222(6) -0.0046(4) 0.0018(4) 0.0054(4)
C16 0.0292(7) 0.0296(7) 0.0301(7) -0.0065(5) -0.0023(5) -0.0007(5)
C17 0.0396(8) 0.0479(9) 0.0261(7) -0.0099(6) -0.0083(6) 0.0052(7)
C19 0.0371(8) 0.0459(8) 0.0277(7) 0.0004(6) 0.0111(6) -0.0039(6)
C8 0.0257(6) 0.0272(6) 0.0174(5) 0.0036(5) -0.0013(4) -0.0009(5)
C18 0.0464(9) 0.0503(9) 0.0195(6) -0.0015(6) 0.0050(6) 0.0085(7)

loop_
_atom_type_symbol
_atom_type_description
_atom_type_scat_dispersion_real
_atom_type_scat_dispersion_imag
_atom_type_scat_source
C C 0.0033 0.0016 'International Tables Vol C Tables 4.2.6.8 and 6.1.1.4'
H H 0 0 'International Tables Vol C Tables 4.2.6.8 and 6.1.1.4'
N N 0.0061 0.0033 'International Tables Vol C Tables 4.2.6.8 and 6.1.1.4'
O O 0.0106 0.006 'International Tables Vol C Tables 4.2.6.8 and 6.1.1.4'

loop_
_geom_angle_atom_site_label_1
_geom_angle_atom_site_label_2
_geom_angle_atom_site_label_3
_geom_angle
C5 N1 N2 108.90(9)
C5 N1 C13 127.79(9)
N2 N1 C13 123.31(9)
N9 N10 H10 107.1(9)
N9 N10 H9 106.5(9)
H10 N10 H9 107.7(13)
N3 N2 N1 105.71(9)
N2 N3 N4 111.09(9)
N4 C5 N1 108.93(10)
N4 C5 C6 127.50(10)
N1 C5 C6 123.57(9)
C11 N9 N10 118.74(9)
C11 N9 C6 129.13(9)
N10 N9 C6 112.11(8)
C6 C7 H7A 109.5
C6 C7 H7B 109.5
H7A C7 H7B 109.5
C6 C7 H7C 109.5
H7A C7 H7C 109.5
H7B C7 H7C 109.5
N9 C6 C5 108.05(8)
N9 C6 C7 109.18(9)
C5 C6 C7 108.62(9)
N9 C6 C8 110.29(9)
C5 C6 C8 109.53(9)
C7 C6 C8 111.10(9)
N1 C13 C11 109.73(8)
N1 C13 C14 111.46(9)
C11 C13 C14 111.30(9)
N1 C13 H13 108.1
C11 C13 H13 108.1
C14 C13 H13 108.1
C5 N4 N3 105.38(9)
O12 C11 N9 122.43(10)
O12 C11 C13 117.55(9)
N9 C11 C13 119.93(9)
C19 C20 C15 120.87(12)
C19 C20 H20 119.6
C15 C20 H20 119.6
C15 C14 C13 113.68(9)
C15 C14 H14A 108.8
C13 C14 H14A 108.8
C15 C14 H14B 108.8
C13 C14 H14B 108.8
H14A C14 H14B 107.7
C16 C15 C20 118.16(11)
C16 C15 C14 121.55(11)
C20 C15 C14 120.29(10)
C15 C16 C17 120.75(13)
C15 C16 H16 119.6
C17 C16 H16 119.6
C18 C17 C16 120.38(13)
C18 C17 H17 119.8
C16 C17 H17 119.8
C18 C19 C20 120.29(13)
C18 C19 H19 119.9
C20 C19 H19 119.9
C6 C8 H8A 109.5
C6 C8 H8B 109.5
H8A C8 H8B 109.5
C6 C8 H8C 109.5
H8A C8 H8C 109.5
H8B C8 H8C 109.5
C17 C18 C19 119.56(13)
C17 C18 H18 120.2
C19 C18 H18 120.2

loop_
_geom_bond_atom_site_label_1
_geom_bond_atom_site_label_2
_geom_bond_distance
O12 C11 1.2304(13)
N1 C5 1.3304(14)
N1 N2 1.3561(13)
N1 C13 1.4566(14)
N10 N9 1.4227(12)
N10 H10 0.941(16)
N10 H9 0.907(15)
N2 N3 1.2965(14)
N3 N4 1.3685(14)
C5 N4 1.3193(14)
C5 C6 1.4956(15)
N9 C11 1.3489(13)
N9 C6 1.4815(13)
C7 C6 1.5323(15)
C7 H7A 0.98
C7 H7B 0.98
C7 H7C 0.98
C6 C8 1.5332(15)
C13 C11 1.5246(14)
C13 C14 1.5406(15)
C13 H13 1
C20 C19 1.3867(18)
C20 C15 1.3919(17)
C20 H20 0.95
C14 C15 1.5096(16)
C14 H14A 0.99
C14 H14B 0.99
C15 C16 1.3902(17)
C16 C17 1.3913(19)
C16 H16 0.95
C17 C18 1.375(2)
C17 H17 0.95
C19 C18 1.381(2)
C19 H19 0.95
C8 H8A 0.98
C8 H8B 0.98
C8 H8C 0.98
C18 H18 0.95

loop_
_geom_torsion_atom_site_label_1
_geom_torsion_atom_site_label_2
_geom_torsion_atom_site_label_3
_geom_torsion_atom_site_label_4
_geom_torsion
C5 N1 N2 N3 0.15(12)
C13 N1 N2 N3 179.80(9)
N1 N2 N3 N4 -0.03(12)
N2 N1 C5 N4 -0.22(12)
C13 N1 C5 N4 -179.85(10)
N2 N1 C5 C6 -179.77(9)
C13 N1 C5 C6 0.60(17)
C11 N9 C6 C5 -5.90(14)
N10 N9 C6 C5 175.88(9)
C11 N9 C6 C7 -123.87(11)
N10 N9 C6 C7 57.92(11)
C11 N9 C6 C8 113.79(12)
N10 N9 C6 C8 -64.42(11)
N4 C5 C6 N9 -171.06(10)
N1 C5 C6 N9 8.40(14)
N4 C5 C6 C7 -52.74(14)
N1 C5 C6 C7 126.72(11)
N4 C5 C6 C8 68.76(14)
N1 C5 C6 C8 -111.77(11)
C5 N1 C13 C11 -11.66(14)
N2 N1 C13 C11 168.76(9)
C5 N1 C13 C14 112.10(12)
N2 N1 C13 C14 -67.49(12)
N1 C5 N4 N3 0.19(12)
C6 C5 N4 N3 179.72(10)
N2 N3 N4 C5 -0.10(13)
N10 N9 C11 O12 -3.65(15)
C6 N9 C11 O12 178.24(10)
N10 N9 C11 C13 172.80(9)
C6 N9 C11 C13 -5.32(16)
N1 C13 C11 O12 -170.02(9)
C14 C13 C11 O12 66.13(12)
N1 C13 C11 N9 13.37(13)
C14 C13 C11 N9 -110.48(11)
N1 C13 C14 C15 -63.57(12)
C11 C13 C14 C15 59.29(12)
C19 C20 C15 C16 -0.28(19)
C19 C20 C15 C14 179.79(12)
C13 C14 C15 C16 94.10(13)
C13 C14 C15 C20 -85.98(13)
C20 C15 C16 C17 -0.07(19)
C14 C15 C16 C17 179.86(12)
C15 C16 C17 C18 0.2(2)
C15 C20 C19 C18 0.5(2)
C16 C17 C18 C19 0.0(2)
C20 C19 C18 C17 -0.4(2)
